data_4504216
loop_
_publ_author_name
'Cunha-Silva, Lu\'is'
'Ahmad, Ruksanna'
'Carr, Michael J.'
'Franken, Andreas'
'Kennedy, John D.'
'Hardie, Michaele J.'

_publ_section_title
;
 One-Dimensional Coordination Polymers with Phenyl-carbaborane
 Anions:&#x00A0; Ag(I)/4,4&#x2018;-Bipyridine and
 2,3-Bis-(2-pyridyl)pyrazine Complexes
;
_journal_issue 4
_journal_name_full 'Crystal Growth &amp; Design'
_journal_page_first 658
_journal_paper_doi 10.1021/cg070048p
_journal_volume 7
_journal_year 2007
_chemical_formula_sum 'C21 H23 Ag B9 Br N4'
_chemical_formula_weight 616.50
_chemical_name_systematic
; 
 [(2,3-bis(2-pyridyl)pyrazine)(1-phenyl-6-bromo-closo-1-monocarbadodecaborane)silver(I)] 
;
_space_group_IT_number 15
_symmetry_cell_setting monoclinic
_symmetry_space_group_name_Hall '-C 2yc'
_symmetry_space_group_name_H-M 'C 1 2/c 1'
_atom_sites_solution_hydrogens geom
_atom_sites_solution_primary direct
_atom_sites_solution_secondary difmap
_audit_creation_method SHELXL-97
_cell_angle_alpha 90.00
_cell_angle_beta 124.454(2)
_cell_angle_gamma 90.00
_cell_formula_units_Z 8
_cell_length_a 24.6696(6)
_cell_length_b 12.1740(4)
_cell_length_c 21.0898(5)
_cell_measurement_temperature 150(2)
_cell_volume 5222.8(3)
_computing_cell_refinement 'DENZO-SMN (Otwinowski & Minor, 1996)'
_computing_data_collection 'COLLECT (Nonius, 1999)'
_computing_data_reduction 'DENZO-SMN (Otwinowski & Minor, 1996)'
_computing_molecular_graphics
;
 XSeed (Barbour, 2001)
;
_computing_structure_refinement 'SHELXL-97 (Sheldrick, 1997)'
_computing_structure_solution 'SHELXS-97 (Sheldrick, 1990)'
_diffrn_ambient_temperature 150(2)
_diffrn_measured_fraction_theta_full 0.943
_diffrn_measured_fraction_theta_max 0.943
_diffrn_measurement_device_type '&#x0091;Nonius KappaCCD area detector diffractometer''
_diffrn_radiation_monochromator graphite
_diffrn_radiation_source 'fine-focus sealed tube'
_diffrn_radiation_type MoK\a
_diffrn_radiation_wavelength 0.71073
_diffrn_reflns_av_R_equivalents 0.1190
_diffrn_reflns_av_sigmaI/netI 0.0760
_diffrn_reflns_limit_h_max 32
_diffrn_reflns_limit_h_min -32
_diffrn_reflns_limit_k_max 14
_diffrn_reflns_limit_k_min -16
_diffrn_reflns_limit_l_max 28
_diffrn_reflns_limit_l_min -27
_diffrn_reflns_number 23246
_diffrn_reflns_theta_full 28.34
_diffrn_reflns_theta_max 28.34
_diffrn_reflns_theta_min 2.34
_exptl_absorpt_coefficient_mu 2.321
_exptl_absorpt_correction_type multi-scan
_exptl_crystal_colour 'pale yellow'
_exptl_crystal_density_diffrn 1.568
_exptl_crystal_density_method 'not measured'
_exptl_crystal_description prism
_exptl_crystal_F_000 2432
_exptl_crystal_size_max 0.20
_exptl_crystal_size_mid 0.13
_exptl_crystal_size_min 0.07
_refine_diff_density_max 3.502
_refine_diff_density_min -1.700
_refine_diff_density_rms 0.193
_refine_ls_extinction_method none
_refine_ls_goodness_of_fit_ref 1.667
_refine_ls_hydrogen_treatment mixed
_refine_ls_matrix_type full
_refine_ls_number_parameters 327
_refine_ls_number_reflns 6156
_refine_ls_number_restraints 0
_refine_ls_restrained_S_all 1.667
_refine_ls_R_factor_all 0.1485
_refine_ls_R_factor_gt 0.1254
_refine_ls_shift/su_max 0.001
_refine_ls_shift/su_mean 0.000
_refine_ls_structure_factor_coef Fsqd
_refine_ls_weighting_details 'calc w=1/[\s^2^(Fo^2^)+(0.2000P)^2^+0.0000P] where P=(Fo^2^+2Fc^2^)/3'
_refine_ls_weighting_scheme calc
_refine_ls_wR_factor_gt 0.3882
_refine_ls_wR_factor_ref 0.4117
_reflns_number_gt 4629
_reflns_number_total 6156
_reflns_threshold_expression >2sigma(I)
_cod_data_source_file cg070048psi20070116_115359.cif
_cod_data_source_block c:_complex_6
_cod_depositor_comments
;
The following automatic conversions were performed:

'_symmetry_cell_setting' value 'Monoclinic' changed to 'monoclinic'
according to /home/saulius/struct/CIF-dictionaries/cif_core.dic
dictionary named 'cif_core.dic' version 2.4.1 from 2010-06-29.

Automatic conversion script
Id: cif_fix_values 1715 2011-07-08 13:25:40Z adriana 
;
_cod_original_cell_volume 5222.9(2)
_cod_original_sg_symbol_H-M C2/c
_cod_database_code 4504216

loop_
_symmetry_equiv_pos_as_xyz
'x, y, z'
'-x, y, -z+1/2'
'x+1/2, y+1/2, z'
'-x+1/2, y+1/2, -z+1/2'
'-x, -y, -z'
'x, -y, z-1/2'
'-x+1/2, -y+1/2, -z'
'x+1/2, -y+1/2, z-1/2'

loop_
_atom_site_label
_atom_site_type_symbol
_atom_site_fract_x
_atom_site_fract_y
_atom_site_fract_z
_atom_site_U_iso_or_equiv
_atom_site_adp_type
_atom_site_occupancy
_atom_site_symmetry_multiplicity
_atom_site_calc_flag
_atom_site_refinement_flags
Ag1 Ag 0.33143(5) 0.32385(7) 0.61870(5) 0.068(2) Uani 1 1 d .
Br1 Br 0.12813(5) 0.05401(7) 0.24088(5) 0.052(2) Uani 1 1 d .
N1 N 0.1725(5) 0.3647(8) 0.4030(5) 0.068(3) Uani 1 1 d .
C1 C 0.0967(6) 0.4238(10) 0.1746(7) 0.068(3) Uani 1 1 d .
B1 B 0.1012(6) 0.3983(15) 0.1033(7) 0.075(4) Uani 1 1 d .
H101 H 0.1215 0.4609 0.0831 0.090 Uiso 1 1 calc R
N2 N 0.3671(5) 0.4678(8) 0.5834(5) 0.062(3) Uani 1 1 d .
C2 C 0.1179(6) 0.5247(10) 0.2215(7) 0.065(3) Uani 1 1 d .
B2 B 0.0242(7) 0.3950(13) 0.0969(7) 0.071(4) Uani 1 1 d .
H102 H -0.0169 0.4561 0.0716 0.085 Uiso 1 1 calc R
N3 N 0.2282(5) 0.2573(7) 0.5859(5) 0.060(3) Uani 1 1 d .
C3 C 0.0666(10) 0.5836(12) 0.2248(9) 0.097(5) Uani 1 1 d .
H3 H 0.0226 0.5582 0.1987 0.116 Uiso 1 1 calc R
B3 B 0.0607(7) 0.3159(10) 0.1860(7) 0.062(3) Uani 1 1 d .
H103 H 0.0489 0.3150 0.2300 0.075 Uiso 1 1 calc R
N4 N 0.2067(6) 0.5566(8) 0.4878(7) 0.074(3) Uani 1 1 d .
C4 C 0.0889(13) 0.6817(14) 0.2705(12) 0.120(7) Uani 1 1 d .
H4 H 0.0591 0.7207 0.2770 0.144 Uiso 1 1 calc R
B4 B 0.1400(7) 0.3111(12) 0.1936(7) 0.065(4) Uani 1 1 d .
H104 H 0.1917 0.3052 0.2458 0.078 Uiso 1 1 calc R
C5 C 0.1504(14) 0.7209(15) 0.3044(9) 0.119(8) Uani 1 1 d .
H5 H 0.1623 0.7860 0.3343 0.143 Uiso 1 1 calc R
B5 B 0.0347(7) 0.3074(12) 0.0361(7) 0.068(4) Uani 1 1 d .
H105 H 0.0072 0.3254 -0.0269 0.081 Uiso 1 1 calc R
C6 C 0.1972(12) 0.6696(16) 0.2973(9) 0.117(7) Uani 1 1 d .
H6 H 0.2399 0.6993 0.3194 0.140 Uiso 1 1 calc R
B6 B 0.0069(7) 0.2466(12) 0.0928(7) 0.067(4) Uani 1 1 d .
H106 H -0.0421 0.2149 0.0762 0.081 Uiso 1 1 calc R
C7 C 0.1755(11) 0.5641(13) 0.2523(9) 0.104(6) Uani 1 1 d .
H7 H 0.2059 0.5253 0.2465 0.125 Uiso 1 1 calc R
B7 B 0.0915(9) 0.1942(12) 0.1611(7) 0.077(4) Uani 1 1 d .
C8 C 0.1295(7) 0.4208(9) 0.4113(7) 0.070(3) Uani 1 1 d .
H8 H 0.0863 0.3933 0.3888 0.084 Uiso 1 1 calc R
B8 B 0.1167(7) 0.2489(13) 0.1047(7) 0.071(4) Uani 1 1 d .
H108 H 0.1555 0.2198 0.0966 0.085 Uiso 1 1 calc R
C9 C 0.2350(5) 0.4072(9) 0.4389(6) 0.056(3) Uani 1 1 d .
B9 B 0.0474(7) 0.1750(14) 0.0645(8) 0.076(4) Uani 1 1 d .
H109 H 0.0320 0.0980 0.0293 0.091 Uiso 1 1 calc R
C10 C 0.1483(8) 0.5178(11) 0.4521(8) 0.081(4) Uani 1 1 d .
H10 H 0.1161 0.5580 0.4538 0.097 Uiso 1 1 calc R
C12 C 0.2525(7) 0.5027(8) 0.4845(6) 0.065(3) Uani 1 1 d .
C13 C 0.3225(7) 0.5446(8) 0.5344(7) 0.068(4) Uani 1 1 d .
C14 C 0.3351(9) 0.6535(10) 0.5265(9) 0.084(4) Uani 1 1 d .
H14 H 0.3018 0.7051 0.4940 0.100 Uiso 1 1 calc R
C15 C 0.4043(8) 0.6792(9) 0.5729(9) 0.080(4) Uani 1 1 d .
H15 H 0.4184 0.7510 0.5711 0.097 Uiso 1 1 calc R
C16 C 0.4498(8) 0.6017(12) 0.6193(8) 0.084(4) Uani 1 1 d .
H16 H 0.4953 0.6192 0.6479 0.101 Uiso 1 1 calc R
C17 C 0.4303(7) 0.4997(10) 0.6250(8) 0.076(4) Uani 1 1 d .
H17 H 0.4629 0.4487 0.6598 0.091 Uiso 1 1 calc R
C18 C 0.1925(6) 0.3159(9) 0.6019(7) 0.069(3) Uani 1 1 d .
H18 H 0.2000 0.3926 0.6106 0.083 Uiso 1 1 calc R
C19 C 0.1425(6) 0.2652(10) 0.6065(7) 0.069(3) Uani 1 1 d .
H19 H 0.1153 0.3078 0.6157 0.083 Uiso 1 1 calc R
C20 C 0.1349(6) 0.1539(9) 0.5972(6) 0.060(3) Uani 1 1 d .
H20 H 0.1023 0.1171 0.6000 0.072 Uiso 1 1 calc R
C21 C 0.1760(6) 0.0951(8) 0.5835(6) 0.064(3) Uani 1 1 d .
H21 H 0.1734 0.0173 0.5795 0.076 Uiso 1 1 calc R
C22 C 0.2200(5) 0.1520(8) 0.5761(5) 0.055(3) Uani 1 1 d .

loop_
_atom_site_aniso_label
_atom_site_aniso_U_11
_atom_site_aniso_U_22
_atom_site_aniso_U_33
_atom_site_aniso_U_23
_atom_site_aniso_U_13
_atom_site_aniso_U_12
Ag1 0.087(2) 0.053(2) 0.064(2) 0.0059(3) 0.0434(12) 0.0021(4)
Br1 0.074(2) 0.039(2) 0.040(2) -0.0080(3) 0.0303(12) -0.0034(4)
N1 0.087(7) 0.070(6) 0.052(5) 0.020(4) 0.042(5) 0.016(5)
C1 0.082(7) 0.060(6) 0.077(8) -0.005(5) 0.054(7) -0.013(5)
B1 0.057(7) 0.115(12) 0.052(6) 0.006(6) 0.030(6) -0.020(7)
N2 0.077(6) 0.061(5) 0.054(5) -0.006(4) 0.041(5) -0.004(4)
C2 0.083(7) 0.059(6) 0.057(6) 0.003(5) 0.041(6) -0.010(5)
B2 0.080(8) 0.082(9) 0.049(6) -0.008(5) 0.036(6) -0.030(7)
N3 0.073(6) 0.055(5) 0.059(5) 0.004(4) 0.041(4) 0.001(4)
C3 0.122(12) 0.071(8) 0.070(8) 0.014(6) 0.038(8) -0.006(8)
B3 0.088(8) 0.057(7) 0.062(7) 0.006(5) 0.054(7) 0.000(5)
N4 0.087(7) 0.059(6) 0.084(7) 0.015(5) 0.053(6) 0.013(5)
C4 0.164(18) 0.077(10) 0.110(13) -0.035(9) 0.072(14) -0.026(11)
B4 0.067(7) 0.082(8) 0.041(6) 0.002(5) 0.027(5) 0.007(6)
C5 0.20(2) 0.074(10) 0.067(9) -0.005(7) 0.064(12) -0.021(12)
B5 0.071(8) 0.080(8) 0.053(7) -0.003(5) 0.035(6) -0.010(6)
C6 0.163(17) 0.101(12) 0.060(8) -0.010(7) 0.047(10) -0.060(12)
B6 0.079(8) 0.073(8) 0.057(7) -0.002(6) 0.043(6) -0.017(6)
C7 0.151(15) 0.086(10) 0.063(8) -0.004(6) 0.054(9) -0.052(10)
B7 0.119(12) 0.070(8) 0.047(6) -0.015(5) 0.050(7) -0.018(8)
C8 0.093(8) 0.056(6) 0.071(7) 0.016(5) 0.052(7) 0.025(5)
B8 0.073(8) 0.089(9) 0.048(6) -0.014(6) 0.032(6) -0.012(7)
C9 0.072(6) 0.055(6) 0.049(5) 0.009(4) 0.040(5) 0.009(4)
B9 0.066(8) 0.109(12) 0.052(7) -0.020(7) 0.034(6) -0.023(7)
C10 0.112(11) 0.071(8) 0.084(8) 0.008(6) 0.070(8) 0.021(7)
C12 0.097(8) 0.046(5) 0.059(6) 0.013(4) 0.049(6) 0.006(5)
C13 0.117(9) 0.046(5) 0.064(7) -0.001(4) 0.064(7) 0.006(5)
C14 0.144(13) 0.045(6) 0.109(10) -0.010(6) 0.100(10) -0.004(7)
C15 0.106(10) 0.054(7) 0.104(10) -0.010(6) 0.073(9) -0.009(6)
C16 0.111(10) 0.088(9) 0.081(8) -0.019(7) 0.070(8) -0.030(8)
C17 0.097(9) 0.065(7) 0.089(8) -0.015(6) 0.067(8) -0.003(6)
C18 0.084(8) 0.056(6) 0.064(7) -0.005(4) 0.040(6) 0.002(5)
C19 0.079(7) 0.076(7) 0.061(6) 0.005(5) 0.044(6) 0.015(6)
C20 0.075(6) 0.055(5) 0.048(5) -0.007(4) 0.033(5) 0.005(5)
C21 0.098(8) 0.051(5) 0.054(6) 0.005(4) 0.051(6) 0.003(5)
C22 0.063(6) 0.051(5) 0.042(5) 0.001(4) 0.023(4) 0.007(4)

loop_
_atom_type_symbol
_atom_type_description
_atom_type_scat_dispersion_real
_atom_type_scat_dispersion_imag
_atom_type_scat_source
C C 0.0033 0.0016 'International Tables Vol C Tables 4.2.6.8 and 6.1.1.4'
H H 0.0000 0.0000 'International Tables Vol C Tables 4.2.6.8 and 6.1.1.4'
B B 0.0013 0.0007 'International Tables Vol C Tables 4.2.6.8 and 6.1.1.4'
Ag Ag -0.8971 1.1015 'International Tables Vol C Tables 4.2.6.8 and 6.1.1.4'
N N 0.0061 0.0033 'International Tables Vol C Tables 4.2.6.8 and 6.1.1.4'
Br Br -0.2901 2.4595 'International Tables Vol C Tables 4.2.6.8 and 6.1.1.4'

loop_
_geom_angle_atom_site_label_1
_geom_angle_atom_site_label_2
_geom_angle_atom_site_label_3
_geom_angle
_geom_angle_site_symmetry_1
_geom_angle_site_symmetry_3
N2 Ag1 N1 132.6(3) . 7_556
N2 Ag1 N3 136.1(3) . .
N1 Ag1 N3 71.8(3) 7_556 .
N2 Ag1 Br1 88.1(2) . 7_556
N1 Ag1 Br1 130.5(2) 7_556 7_556
N3 Ag1 Br1 99.4(2) . 7_556
B7 Br1 Ag1 97.9(3) . 7_556
C8 N1 C9 117.0(10) . .
C8 N1 Ag1 125.1(8) . 7_556
C9 N1 Ag1 112.8(7) . 7_556
C2 C1 B1 127.3(10) . .
C2 C1 B2 128.3(12) . .
B1 C1 B2 68.6(8) . .
C2 C1 B4 126.7(11) . .
B1 C1 B4 71.7(9) . .
B2 C1 B4 104.8(10) . .
C2 C1 B3 124.8(9) . .
B1 C1 B3 107.9(10) . .
B2 C1 B3 67.0(8) . .
B4 C1 B3 68.6(8) . .
C1 B1 B5 109.8(9) . .
C1 B1 B2 56.7(7) . .
B5 B1 B2 59.1(7) . .
C1 B1 B8 107.4(10) . .
B5 B1 B8 60.1(8) . .
B2 B1 B8 100.1(9) . .
C1 B1 B4 55.2(7) . .
B5 B1 B4 99.3(9) . .
B2 B1 B4 88.5(8) . .
B8 B1 B4 56.9(7) . .
C1 B1 H101 120.6 . .
B5 B1 H101 121.3 . .
B2 B1 H101 131.1 . .
B8 B1 H101 122.7 . .
B4 B1 H101 132.9 . .
C17 N2 C13 115.9(10) . .
C17 N2 Ag1 122.1(8) . .
C13 N2 Ag1 118.8(8) . .
C7 C2 C1 121.5(14) . .
C7 C2 C3 121.8(15) . .
C1 C2 C3 116.4(11) . .
C1 B2 B5 108.9(11) . .
C1 B2 B1 54.6(7) . .
B5 B2 B1 60.1(8) . .
C1 B2 B3 57.5(7) . .
B5 B2 B3 103.6(10) . .
B1 B2 B3 92.8(10) . .
C1 B2 B6 110.4(11) . .
B5 B2 B6 60.5(8) . .
B1 B2 B6 103.2(11) . .
B3 B2 B6 60.0(7) . .
C1 B2 H102 121.0 . .
B5 B2 H102 120.7 . .
B1 B2 H102 130.0 . .
B3 B2 H102 128.8 . .
B6 B2 H102 120.3 . .
C22 N3 C18 120.7(10) . .
C22 N3 Ag1 115.4(7) . .
C18 N3 Ag1 120.3(8) . .
C4 C3 C2 114.8(17) . .
C4 C3 H3 122.6 . .
C2 C3 H3 122.6 . .
C1 B3 B2 55.5(7) . .
C1 B3 B6 109.0(8) . .
B2 B3 B6 60.4(7) . .
C1 B3 B7 104.3(9) . .
B2 B3 B7 99.8(8) . .
B6 B3 B7 59.9(8) . .
C1 B3 B4 54.8(7) . .
B2 B3 B4 89.3(8) . .
B6 B3 B4 99.4(8) . .
B7 B3 B4 55.1(8) . .
C1 B3 H103 122.3 . .
B2 B3 H103 130.4 . .
B6 B3 H103 120.8 . .
B7 B3 H103 124.3 . .
B4 B3 H103 132.8 . .
C10 N4 C12 119.3(11) . .
C5 C4 C3 123(2) . .
C5 C4 H4 118.6 . .
C3 C4 H4 118.6 . .
C1 B4 B7 112.4(11) . .
C1 B4 B8 108.6(10) . .
B7 B4 B8 59.8(7) . .
C1 B4 B3 56.6(7) . .
B7 B4 B3 62.4(8) . .
B8 B4 B3 102.9(9) . .
C1 B4 B1 53.1(7) . .
B7 B4 B1 102.6(9) . .
B8 B4 B1 60.3(8) . .
B3 B4 B1 89.3(8) . .
C1 B4 H104 120.9 . .
B7 B4 H104 119.0 . .
B8 B4 H104 121.1 . .
B3 B4 H104 129.7 . .
B1 B4 H104 132.0 . .
C4 C5 C6 122.5(17) . .
C4 C5 H5 118.8 . .
C6 C5 H5 118.8 . .
B9 B5 B2 112.8(9) . .
B9 B5 B1 113.7(10) . .
B2 B5 B1 60.8(7) . .
B9 B5 B6 56.4(8) . .
B2 B5 B6 61.1(7) . .
B1 B5 B6 104.1(8) . .
B9 B5 B8 56.6(8) . .
B2 B5 B8 102.0(9) . .
B1 B5 B8 61.0(8) . .
B6 B5 B8 89.0(9) . .
B9 B5 H105 118.3 . .
B2 B5 H105 119.8 . .
B1 B5 H105 118.6 . .
B6 B5 H105 130.8 . .
B8 B5 H105 131.8 . .
C5 C6 C7 115.5(19) . .
C5 C6 H6 122.2 . .
C7 C6 H6 122.2 . .
B9 B6 B5 57.2(8) . .
B9 B6 B3 113.9(10) . .
B5 B6 B3 101.7(8) . .
B9 B6 B2 111.0(9) . .
B5 B6 B2 58.3(7) . .
B3 B6 B2 59.6(7) . .
B9 B6 B7 57.3(8) . .
B5 B6 B7 88.5(8) . .
B3 B6 B7 60.9(7) . .
B2 B6 B7 99.9(9) . .
B9 B6 H106 117.8 . .
B5 B6 H106 132.0 . .
B3 B6 H106 119.4 . .
B2 B6 H106 122.1 . .
B7 B6 H106 131.8 . .
C2 C7 C6 122(2) . .
C2 C7 H7 118.8 . .
C6 C7 H7 118.8 . .
B9 B7 B4 114.8(10) . .
B9 B7 B8 58.1(7) . .
B4 B7 B8 61.7(8) . .
B9 B7 B6 55.9(8) . .
B4 B7 B6 104.3(10) . .
B8 B7 B6 91.0(9) . .
B9 B7 B3 111.2(12) . .
B4 B7 B3 62.5(7) . .
B8 B7 B3 104.3(10) . .
B6 B7 B3 59.2(8) . .
B9 B7 Br1 121.2(9) . .
B4 B7 Br1 116.2(9) . .
B8 B7 Br1 131.5(11) . .
B6 B7 Br1 131.0(9) . .
B3 B7 Br1 117.1(7) . .
N1 C8 C10 120.2(13) . .
N1 C8 H8 119.9 . .
C10 C8 H8 119.9 . .
B9 B8 B7 59.2(8) . .
B9 B8 B4 112.9(10) . .
B7 B8 B4 58.5(7) . .
B9 B8 B5 57.1(9) . .
B7 B8 B5 91.5(10) . .
B4 B8 B5 102.6(10) . .
B9 B8 B1 112.1(11) . .
B7 B8 B1 103.5(9) . .
B4 B8 B1 62.8(7) . .
B5 B8 B1 58.8(8) . .
B9 B8 H108 117.9 . .
B7 B8 H108 130.0 . .
B4 B8 H108 119.8 . .
B5 B8 H108 131.1 . .
B1 B8 H108 119.6 . .
N1 C9 C12 120.0(10) . .
N1 C9 C22 115.8(9) . 7_556
C12 C9 C22 124.2(10) . 7_556
B6 B9 B8 100.6(10) . .
B6 B9 B5 66.3(9) . .
B8 B9 B5 66.3(9) . .
B6 B9 B7 66.8(9) . .
B8 B9 B7 62.7(8) . .
B5 B9 B7 99.1(10) . .
B6 B9 H109 128.8 . .
B8 B9 H109 130.6 . .
B5 B9 H109 129.7 . .
B7 B9 H109 131.2 . .
N4 C10 C8 123.5(12) . .
N4 C10 H10 118.2 . .
C8 C10 H10 118.2 . .
N4 C12 C9 119.7(12) . .
N4 C12 C13 117.5(10) . .
C9 C12 C13 122.7(10) . .
N2 C13 C14 127.1(14) . .
N2 C13 C12 114.2(9) . .
C14 C13 C12 118.7(12) . .
C13 C14 C15 112.6(14) . .
C13 C14 H14 123.7 . .
C15 C14 H14 123.7 . .
C16 C15 C14 120.9(12) . .
C16 C15 H15 119.5 . .
C14 C15 H15 119.5 . .
C17 C16 C15 120.4(14) . .
C17 C16 H16 119.8 . .
C15 C16 H16 119.8 . .
N2 C17 C16 122.9(14) . .
N2 C17 H17 118.5 . .
C16 C17 H17 118.5 . .
N3 C18 C19 120.8(10) . .
N3 C18 H18 119.6 . .
C19 C18 H18 119.6 . .
C20 C19 C18 118.1(10) . .
C20 C19 H19 120.9 . .
C18 C19 H19 120.9 . .
C19 C20 C21 118.7(11) . .
C19 C20 H20 120.7 . .
C21 C20 H20 120.7 . .
C22 C21 C20 118.7(10) . .
C22 C21 H21 120.7 . .
C20 C21 H21 120.7 . .
N3 C22 C21 122.9(9) . .
N3 C22 C9 116.3(9) . 7_556
C21 C22 C9 120.6(9) . 7_556

loop_
_geom_bond_atom_site_label_1
_geom_bond_atom_site_label_2
_geom_bond_distance
_geom_bond_site_symmetry_2
Ag1 N2 2.268(9) .
Ag1 N1 2.332(10) 7_556
Ag1 N3 2.372(9) .
Ag1 Br1 2.9382(11) 7_556
Br1 B7 2.201(15) .
Br1 Ag1 2.9382(11) 7_556
N1 C8 1.352(15) .
N1 C9 1.379(16) .
N1 Ag1 2.332(10) 7_556
C1 C2 1.476(17) .
C1 B1 1.600(17) .
C1 B2 1.641(18) .
C1 B4 1.643(19) .
C1 B3 1.678(16) .
B1 B5 1.815(19) .
B1 B2 1.827(19) .
B1 B8 1.86(2) .
B1 B4 1.900(18) .
B1 H101 1.1200 .
N2 C17 1.344(16) .
N2 C13 1.365(15) .
C2 C7 1.28(2) .
C2 C3 1.49(2) .
B2 B5 1.795(19) .
B2 B3 1.832(18) .
B2 B6 1.85(2) .
B2 H102 1.1200 .
N3 C22 1.296(13) .
N3 C18 1.317(15) .
C3 C4 1.43(2) .
C3 H3 0.9500 .
B3 B6 1.840(18) .
B3 B7 1.87(2) .
B3 B4 1.872(19) .
B3 H103 1.1200 .
N4 C10 1.28(2) .
N4 C12 1.343(16) .
C4 C5 1.35(3) .
C4 H4 0.9500 .
B4 B7 1.73(2) .
B4 B8 1.789(17) .
B4 H104 1.1200 .
C5 C6 1.39(3) .
C5 H5 0.9500 .
B5 B9 1.69(2) .
B5 B6 1.836(17) .
B5 B8 1.84(2) .
B5 H105 1.1200 .
C6 C7 1.51(2) .
C6 H6 0.9500 .
B6 B9 1.67(2) .
B6 B7 1.85(2) .
B6 H106 1.1200 .
C7 H7 0.9500 .
B7 B9 1.697(17) .
B7 B8 1.755(19) .
C8 C10 1.378(19) .
C8 H8 0.9500 .
B8 B9 1.676(19) .
B8 H108 1.1200 .
C9 C12 1.411(15) .
C9 C22 1.499(14) 7_556
B9 H109 1.1200 .
C10 H10 0.9500 .
C12 C13 1.514(19) .
C13 C14 1.393(16) .
C14 C15 1.44(2) .
C14 H14 0.9500 .
C15 C16 1.37(2) .
C15 H15 0.9500 .
C16 C17 1.361(19) .
C16 H16 0.9500 .
C17 H17 0.9500 .
C18 C19 1.429(18) .
C18 H18 0.9500 .
C19 C20 1.368(17) .
C19 H19 0.9500 .
C20 C21 1.397(15) .
C20 H20 0.9500 .
C21 C22 1.370(16) .
C21 H21 0.9500 .
C22 C9 1.499(14) 7_556
